data_7224170
loop_
_publ_author_name
'Chen, Li-Zhuang'
'Pan, Qi-Jian'
'Cao, Xing-Xing'
'Wang, Fang-Ming'

_publ_section_title
;
 Crystal structure, magnetism, and dielectric properties based on the
 axially chiral ligand
 2,2&#x2032;-dinitro-4,4&#x2032;-biphenyldicarboxylic acid
;
_journal_issue 11
_journal_name_full CrystEngComm
_journal_page_first 1944
_journal_paper_doi 10.1039/C5CE02426A
_journal_volume 18
_journal_year 2016
_chemical_formula_moiety '0.25(C96 H56 N16 Ni4 O32)'
_chemical_formula_sum 'C24 H14 N4 Ni O8.02'
_chemical_formula_weight 545.34
_chemical_name_systematic
;
 ? 
;
_space_group_crystal_system monoclinic
_space_group_IT_number 15
_space_group_name_Hall '-C 2yc'
_space_group_name_H-M_alt 'C 1 2/c 1'
_symmetry_space_group_name_Hall '-C 2yc'
_symmetry_space_group_name_H-M 'C 1 2/c 1'
_atom_sites_solution_hydrogens geom
_atom_sites_solution_primary direct
_atom_sites_solution_secondary difmap
_audit_creation_date 2015-04-27
_audit_creation_method
;
Olex2 1.2
(compiled 2015.01.26 svn.r3150 for OlexSys, GUI svn.r4998)
;
_audit_update_record
;
2015-11-02 deposited with the CCDC.
2016-02-09 downloaded from the CCDC.
;
_cell_angle_alpha 90.00
_cell_angle_beta 96.1510(10)
_cell_angle_gamma 90.00
_cell_formula_units_Z 4
_cell_length_a 13.5739(15)
_cell_length_b 19.361(2)
_cell_length_c 8.7636(9)
_cell_measurement_reflns_used 1617
_cell_measurement_temperature 293(2)
_cell_measurement_theta_max 23.794
_cell_measurement_theta_min 2.845
_cell_volume 2289.9(4)
_computing_molecular_graphics 'Olex2 (Dolomanov et al., 2009)'
_computing_publication_material 'Olex2 (Dolomanov et al., 2009)'
_computing_structure_refinement 'XL (Sheldrick, 2008)'
_computing_structure_solution 'SHELXS-97 (Sheldrick, 1990)'
_diffrn_ambient_temperature 293.15
_diffrn_measured_fraction_theta_full 0.995
_diffrn_measured_fraction_theta_max 0.995
_diffrn_measurement_device_type 'CCD area detector'
_diffrn_measurement_method 'phi and omega scans'
_diffrn_radiation_monochromator graphite
_diffrn_radiation_type MoK\a
_diffrn_radiation_wavelength 0.71073
_diffrn_reflns_av_R_equivalents 0.0440
_diffrn_reflns_av_unetI/netI 0.0415
_diffrn_reflns_limit_h_max 16
_diffrn_reflns_limit_h_min -16
_diffrn_reflns_limit_k_max 23
_diffrn_reflns_limit_k_min -23
_diffrn_reflns_limit_l_max 9
_diffrn_reflns_limit_l_min -10
_diffrn_reflns_number 9041
_diffrn_reflns_theta_full 25.99
_diffrn_reflns_theta_max 25.99
_diffrn_reflns_theta_min 2.84
_diffrn_source 'fine-focus sealed tube'
_exptl_absorpt_coefficient_mu 0.907
_exptl_absorpt_correction_T_max 0.9476
_exptl_absorpt_correction_T_min 0.9147
_exptl_absorpt_correction_type none
_exptl_crystal_density_diffrn 1.582
_exptl_crystal_density_method 'not measured'
_exptl_crystal_description block
_exptl_crystal_F_000 1112
_exptl_crystal_size_max 0.1
_exptl_crystal_size_mid 0.06
_exptl_crystal_size_min 0.06
_refine_diff_density_max 2.061
_refine_diff_density_min -1.526
_refine_diff_density_rms 0.135
_refine_ls_extinction_method none
_refine_ls_goodness_of_fit_ref 1.085
_refine_ls_hydrogen_treatment constr
_refine_ls_matrix_type full
_refine_ls_number_parameters 168
_refine_ls_number_reflns 2253
_refine_ls_number_restraints 39
_refine_ls_restrained_S_all 1.216
_refine_ls_R_factor_all 0.0824
_refine_ls_R_factor_gt 0.0692
_refine_ls_shift/su_max 0.000
_refine_ls_shift/su_mean 0.000
_refine_ls_structure_factor_coef Fsqd
_refine_ls_weighting_details 'calc w=1/[\s^2^(Fo^2^)+(0.1083P)^2^+17.0554P] where P=(Fo^2^+2Fc^2^)/3'
_refine_ls_weighting_scheme calc
_refine_ls_wR_factor_gt 0.1910
_refine_ls_wR_factor_ref 0.2003
_reflns_number_gt 1854
_reflns_number_total 2253
_reflns_threshold_expression >2sigma(I)
_cod_data_source_file c5ce02426a2.cif
_cod_data_source_block 112
_cod_depositor_comments 'Adding full bibliography for 7224168--7224173.cif.'
_cod_database_code 7224170
_olex2_refinement_description
;
1. Fixed Uiso
 At 1.2 times of:
  All C(H) groups
2. Rigid bond restraints
 O1, N1
 with sigma for 1-2 distances of 0.001 and sigma for 1-3 distances of 0.005
 O2, N1
 with sigma for 1-2 distances of 0.001 and sigma for 1-3 distances of 0.005
 N1, C9
 with sigma for 1-2 distances of 0.002 and sigma for 1-3 distances of 0.005
3. Uiso/Uaniso restraints and constraints
O1 \\sim N1: within 2A with sigma of 0.001 and sigma for terminal atoms of 0.02
O2 \\sim N1: within 2A with sigma of 0.001 and sigma for terminal atoms of 0.02
N1 \\sim C9: within 2A with sigma of 0.002 and sigma for terminal atoms of 0.01
Uanis(N1) \\sim Ueq, Uanis(O1) \\sim Ueq, Uanis(O2) \\sim Ueq: with sigma of
0.001 and sigma for terminal atoms of 0.002
4.a Aromatic/amide H refined with riding coordinates:
 C5(H5), C14(H14), C16(H16), C18(H18), C22(H22), C19(H19), C15(H15)
;
_olex2_submission_special_instructions 'No special instructions were received'

loop_
_space_group_symop_id
_space_group_symop_operation_xyz
1 'x, y, z'
2 '-x, y, -z+1/2'
3 'x+1/2, y+1/2, z'
4 '-x+1/2, y+1/2, -z+1/2'
5 '-x, -y, -z'
6 'x, -y, z-1/2'
7 '-x+1/2, -y+1/2, -z'
8 'x+1/2, -y+1/2, z-1/2'

loop_
_atom_site_label
_atom_site_type_symbol
_atom_site_fract_x
_atom_site_fract_y
_atom_site_fract_z
_atom_site_U_iso_or_equiv
_atom_site_adp_type
_atom_site_occupancy
_atom_site_calc_flag
_atom_site_site_symmetry_order
_atom_site_refinement_flags_posn
_atom_site_refinement_flags_adp
_atom_site_refinement_flags_occupancy
Ni1 Ni 0.5000 0.94242(5) 0.2500 0.0148(3) Uani 1 d 2 S T P
O0AA O 0.6103(3) 0.9371(2) 0.4305(4) 0.0240(9) Uani 1 d 1 . . .
O1AA O 0.5782(3) 1.0211(2) 0.1577(5) 0.0265(9) Uani 1 d 1 . . .
N1 N 0.9540(5) 0.8388(3) 0.5274(7) 0.0476(11) Uani 1 d 1 . U .
N2 N 0.5833(3) 0.8680(2) 0.1478(5) 0.0216(10) Uani 1 d 1 . . .
C1 C 0.7418(4) 0.9445(3) 0.6254(6) 0.0201(11) Uani 1 d 1 . . .
C3 C 0.6331(4) 0.9550(2) 0.5661(6) 0.0165(10) Uani 1 d 1 . . .
C5 C 0.7988(4) 0.8968(3) 0.5564(6) 0.0221(11) Uani 1 d 1 . . .
H5 H 0.7700 0.8694 0.4765 0.027 Uiso 1 calc 1 R . .
C9 C 0.8987(5) 0.8898(4) 0.6059(8) 0.0386(12) Uani 1 d 1 . U .
C10 C 0.9455(4) 0.9315(3) 0.7243(7) 0.0307(14) Uani 1 d 1 . . .
C14 C 0.6027(5) 0.8713(3) 0.0020(7) 0.0333(14) Uani 1 d 1 . . .
H14 H 0.5717 0.9052 -0.0612 0.040 Uiso 1 calc 1 R . .
C16 C 0.6284(5) 0.8178(3) 0.2348(7) 0.0281(13) Uani 1 d 1 . . .
H16 H 0.6150 0.8141 0.3363 0.034 Uiso 1 calc 1 R . .
C18 C 0.7862(4) 0.9845(4) 0.7435(8) 0.0394(17) Uani 1 d 1 . . .
H18 H 0.7484 1.0162 0.7921 0.047 Uiso 1 calc 1 R . .
C22 C 0.8863(5) 0.9780(4) 0.7901(9) 0.049(2) Uani 1 d 1 . . .
H22 H 0.9147 1.0062 0.8688 0.058 Uiso 1 calc 1 R . .
C13 C 0.7151(4) 0.7746(3) 0.0311(6) 0.0247(12) Uani 1 d 1 . . .
C19 C 0.6938(5) 0.7713(3) 0.1810(7) 0.0300(13) Uani 1 d 1 . . .
H19 H 0.7234 0.7376 0.2463 0.036 Uiso 1 calc 1 R . .
C15 C 0.6673(5) 0.8259(3) -0.0586(7) 0.0392(16) Uani 1 d 1 . . .
H15 H 0.6786 0.8300 -0.1610 0.047 Uiso 1 calc 1 R . .
O1 O 0.9104(5) 0.7887(3) 0.4724(8) 0.0720(16) Uani 1 d 1 . U .
O2 O 1.0413(5) 0.8481(4) 0.5173(9) 0.0847(17) Uani 1 d 1 . U .

loop_
_atom_site_aniso_label
_atom_site_aniso_U_11
_atom_site_aniso_U_22
_atom_site_aniso_U_33
_atom_site_aniso_U_23
_atom_site_aniso_U_13
_atom_site_aniso_U_12
Ni1 0.0098(5) 0.0201(5) 0.0148(5) 0.000 0.0020(3) 0.000
O0AA 0.0156(19) 0.036(2) 0.019(2) -0.0039(16) -0.0013(15) 0.0049(15)
O1AA 0.021(2) 0.029(2) 0.031(2) 0.0038(17) 0.0066(16) -0.0051(16)
N1 0.0479(13) 0.0487(14) 0.0459(14) -0.0006(10) 0.0031(10) 0.0070(10)
N2 0.021(2) 0.026(2) 0.019(2) -0.0004(18) 0.0053(18) 0.0058(18)
C1 0.012(2) 0.031(3) 0.017(3) 0.001(2) 0.0011(19) 0.000(2)
C3 0.013(2) 0.018(2) 0.018(3) 0.0029(19) 0.0040(19) 0.0002(18)
C5 0.019(3) 0.025(3) 0.022(3) -0.001(2) 0.000(2) 0.000(2)
C9 0.037(2) 0.041(2) 0.037(2) 0.0028(18) 0.0011(18) 0.0059(18)
C10 0.014(3) 0.047(4) 0.030(3) -0.002(3) -0.004(2) 0.001(2)
C14 0.036(3) 0.038(3) 0.028(3) 0.008(3) 0.010(3) 0.018(3)
C16 0.036(3) 0.028(3) 0.021(3) 0.004(2) 0.010(2) 0.010(2)
C18 0.020(3) 0.058(4) 0.039(4) -0.025(3) -0.001(3) 0.006(3)
C22 0.025(3) 0.071(5) 0.047(4) -0.030(4) -0.010(3) 0.000(3)
C13 0.023(3) 0.026(3) 0.027(3) 0.000(2) 0.011(2) 0.008(2)
C19 0.037(3) 0.030(3) 0.025(3) 0.003(2) 0.007(2) 0.014(3)
C15 0.054(4) 0.043(4) 0.024(3) 0.006(3) 0.018(3) 0.024(3)
O1 0.074(2) 0.064(2) 0.078(2) -0.0155(18) 0.0058(19) -0.0034(17)
O2 0.0576(17) 0.100(3) 0.098(3) -0.013(2) 0.014(2) -0.0015(19)

loop_
_atom_type_symbol
_atom_type_description
_atom_type_scat_dispersion_real
_atom_type_scat_dispersion_imag
_atom_type_scat_source
C C 0.0033 0.0016 'International Tables Vol C Tables 4.2.6.8 and 6.1.1.4'
H H 0.0000 0.0000 'International Tables Vol C Tables 4.2.6.8 and 6.1.1.4'
N N 0.0061 0.0033 'International Tables Vol C Tables 4.2.6.8 and 6.1.1.4'
Ni Ni 0.3393 1.1124 'International Tables Vol C Tables 4.2.6.8 and 6.1.1.4'
O O 0.0106 0.0060 'International Tables Vol C Tables 4.2.6.8 and 6.1.1.4'

loop_
_geom_angle_atom_site_label_1
_geom_angle_atom_site_label_2
_geom_angle_atom_site_label_3
_geom_angle
_geom_angle_site_symmetry_1
_geom_angle_site_symmetry_3
O0AA Ni1 O0AA 174.3(2) 2_655 .
O0AA Ni1 O1AA 88.62(16) . .
O0AA Ni1 O1AA 95.61(15) . 2_655
O0AA Ni1 O1AA 95.61(15) 2_655 .
O0AA Ni1 O1AA 88.62(16) 2_655 2_655
O0AA Ni1 N2 91.08(17) . 2_655
O0AA Ni1 N2 84.97(16) . .
O0AA Ni1 N2 91.08(17) 2_655 .
O0AA Ni1 N2 84.97(16) 2_655 2_655
O1AA Ni1 O1AA 85.2(2) . 2_655
O1AA Ni1 N2 176.11(16) 2_655 .
O1AA Ni1 N2 90.93(17) . .
O1AA Ni1 N2 90.93(17) 2_655 2_655
O1AA Ni1 N2 176.11(16) . 2_655
N2 Ni1 N2 92.9(3) 2_655 .
C3 O0AA Ni1 143.6(3) . .
C3 O1AA Ni1 153.5(4) 6_575 .
O1 N1 C9 118.5(7) . .
O1 N1 O2 122.1(7) . .
O2 N1 C9 119.4(7) . .
C14 N2 Ni1 123.2(4) . .
C14 N2 C16 117.1(5) . .
C16 N2 Ni1 119.4(4) . .
C5 C1 C3 120.4(5) . .
C18 C1 C3 120.6(5) . .
C18 C1 C5 118.9(5) . .
O0AA C3 C1 114.9(4) . .
O1AA C3 O0AA 128.0(5) 6_576 .
O1AA C3 C1 117.1(5) 6_576 .
C1 C5 H5 119.9 . .
C1 C5 C9 120.2(5) . .
C9 C5 H5 119.9 . .
C5 C9 N1 117.0(6) . .
C5 C9 C10 121.5(6) . .
C10 C9 N1 121.4(6) . .
C9 C10 C10 125.0(6) . 2_756
C22 C10 C9 116.5(5) . .
C22 C10 C10 118.4(5) . 2_756
N2 C14 H14 118.9 . .
N2 C14 C15 122.3(5) . .
C15 C14 H14 118.9 . .
N2 C16 H16 118.4 . .
N2 C16 C19 123.3(5) . .
C19 C16 H16 118.4 . .
C1 C18 H18 119.8 . .
C1 C18 C22 120.5(6) . .
C22 C18 H18 119.8 . .
C10 C22 C18 122.4(6) . .
C10 C22 H22 118.8 . .
C18 C22 H22 118.8 . .
C19 C13 C13 121.8(6) . 7_665
C19 C13 C15 116.2(5) . .
C15 C13 C13 122.0(6) . 7_665
C16 C19 H19 119.9 . .
C13 C19 C16 120.2(5) . .
C13 C19 H19 119.9 . .
C14 C15 H15 119.5 . .
C13 C15 C14 121.0(6) . .
C13 C15 H15 119.5 . .

loop_
_geom_bond_atom_site_label_1
_geom_bond_atom_site_label_2
_geom_bond_distance
_geom_bond_site_symmetry_2
Ni1 O0AA 2.061(4) 2_655
Ni1 O0AA 2.061(4) .
Ni1 O1AA 2.071(4) .
Ni1 O1AA 2.071(4) 2_655
Ni1 N2 2.092(4) 2_655
Ni1 N2 2.092(4) .
O0AA C3 1.244(6) .
O1AA C3 1.241(6) 6_575
N1 C9 1.457(9) .
N1 O1 1.209(8) .
N1 O2 1.211(9) .
N2 C14 1.333(8) .
N2 C16 1.342(7) .
C1 C3 1.524(7) .
C1 C5 1.385(8) .
C1 C18 1.379(8) .
C3 O1AA 1.241(6) 6_576
C5 H5 0.9300 .
C5 C9 1.386(8) .
C9 C10 1.410(9) .
C10 C10 1.500(10) 2_756
C10 C22 1.375(9) .
C14 H14 0.9300 .
C14 C15 1.387(8) .
C16 H16 0.9300 .
C16 C19 1.382(8) .
C18 H18 0.9300 .
C18 C22 1.383(9) .
C22 H22 0.9300 .
C13 C13 1.488(10) 7_665
C13 C19 1.377(8) .
C13 C15 1.384(8) .
C19 H19 0.9300 .
C15 H15 0.9300 .

loop_
_geom_torsion_atom_site_label_1
_geom_torsion_atom_site_label_2
_geom_torsion_atom_site_label_3
_geom_torsion_atom_site_label_4
_geom_torsion
_geom_torsion_site_symmetry_1
_geom_torsion_site_symmetry_4
Ni1 O0AA C3 O1AA 13.3(10) . 6_576
Ni1 O0AA C3 C1 -168.0(4) . .
Ni1 N2 C14 C15 172.4(5) . .
Ni1 N2 C16 C19 -172.4(5) . .
O0AA Ni1 O0AA C3 -122.5(6) 2_655 .
O0AA Ni1 O1AA C3 -73.2(8) 2_655 6_575
O0AA Ni1 O1AA C3 102.9(8) . 6_575
O0AA Ni1 N2 C14 49.6(5) 2_655 .
O0AA Ni1 N2 C14 -134.6(5) . .
O0AA Ni1 N2 C16 38.6(4) . .
O0AA Ni1 N2 C16 -137.3(4) 2_655 .
O1AA Ni1 O0AA C3 14.9(6) 2_655 .
O1AA Ni1 O0AA C3 99.9(6) . .
O1AA Ni1 O1AA C3 -161.4(9) 2_655 6_575
O1AA Ni1 N2 C14 -46.0(5) . .
O1AA Ni1 N2 C14 -36(3) 2_655 .
O1AA Ni1 N2 C16 127.1(4) . .
O1AA Ni1 N2 C16 137(2) 2_655 .
N1 C9 C10 C10 3.7(10) . 2_756
N1 C9 C10 C22 179.8(7) . .
N2 Ni1 O0AA C3 -169.0(6) . .
N2 Ni1 O0AA C3 -76.2(6) 2_655 .
N2 Ni1 O1AA C3 -172(2) 2_655 6_575
N2 Ni1 O1AA C3 17.9(8) . 6_575
N2 Ni1 N2 C14 134.6(5) 2_655 .
N2 Ni1 N2 C16 -52.3(4) 2_655 .
N2 C14 C15 C13 0.0(11) . .
N2 C16 C19 C13 -0.5(10) . .
C1 C5 C9 N1 -179.8(5) . .
C1 C5 C9 C10 -1.5(10) . .
C1 C18 C22 C10 -1.0(13) . .
C3 C1 C5 C9 176.9(5) . .
C3 C1 C18 C22 -175.6(7) . .
C5 C1 C3 O0AA -22.6(7) . .
C5 C1 C3 O1AA 156.2(5) . 6_576
C5 C1 C18 C22 1.2(11) . .
C5 C9 C10 C10 -174.6(6) . 2_756
C5 C9 C10 C22 1.5(10) . .
C9 C10 C22 C18 -0.3(12) . .
C10 C10 C22 C18 176.1(7) 2_756 .
C14 N2 C16 C19 1.1(9) . .
C16 N2 C14 C15 -0.8(10) . .
C18 C1 C3 O0AA 154.1(6) . .
C18 C1 C3 O1AA -27.0(8) . 6_576
C18 C1 C5 C9 0.1(9) . .
C13 C13 C19 C16 -179.9(7) 7_665 .
C13 C13 C15 C14 -179.9(7) 7_665 .
C19 C13 C15 C14 0.7(10) . .
C15 C13 C19 C16 -0.5(9) . .
O1 N1 C9 C5 -29.1(10) . .
O1 N1 C9 C10 152.6(7) . .
O2 N1 C9 C5 149.9(8) . .
O2 N1 C9 C10 -28.4(11) . .
